data_4502450
loop_
_publ_author_name
'He, Haiyan'
'Collins, David'
'Dai, Fangna'
'Zhao, Xiaoliang'
'Zhang, Guoqing'
'Ma, Huiqing'
'Sun, Daofeng'

_publ_section_title
;
 Construction of Metal&#x2212;Organic Frameworks with 1D Chain, 2D Grid,
 and 3D Porous Framework Based on a Flexible Imidazole Ligand and Rigid
 Benzenedicarboxylates
;
_journal_issue 2
_journal_name_full 'Crystal Growth &amp; Design'
_journal_page_first 895
_journal_paper_doi 10.1021/cg901227h
_journal_volume 10
_journal_year 2010
_chemical_formula_sum 'C25 H24 N4 O4 Zn'
_chemical_formula_weight 509.85
_chemical_name_systematic
;
 ?
;
_space_group_IT_number 15
_symmetry_cell_setting monoclinic
_symmetry_space_group_name_Hall '-C 2yc'
_symmetry_space_group_name_H-M 'C 1 2/c 1'
_atom_sites_solution_hydrogens geom
_atom_sites_solution_primary direct
_atom_sites_solution_secondary difmap
_audit_creation_method SHELXL-97
_cell_angle_alpha 90.00
_cell_angle_beta 112.398(4)
_cell_angle_gamma 90.00
_cell_formula_units_Z 8
_cell_length_a 26.179(5)
_cell_length_b 10.667(2)
_cell_length_c 17.719(3)
_cell_measurement_reflns_used 417
_cell_measurement_temperature 273(2)
_cell_measurement_theta_max 14.64
_cell_measurement_theta_min 2.49
_cell_volume 4574.8(15)
_computing_structure_refinement 'SHELXL-97 (Sheldrick, 1997)'
_diffrn_ambient_temperature 273(2)
_diffrn_measured_fraction_theta_full 0.978
_diffrn_measured_fraction_theta_max 0.978
_diffrn_radiation_monochromator graphite
_diffrn_radiation_source 'fine-focus sealed tube'
_diffrn_radiation_type MoK\a
_diffrn_radiation_wavelength 0.71073
_diffrn_reflns_av_R_equivalents 0.1726
_diffrn_reflns_av_sigmaI/netI 0.2672
_diffrn_reflns_limit_h_max 18
_diffrn_reflns_limit_h_min -34
_diffrn_reflns_limit_k_max 13
_diffrn_reflns_limit_k_min -13
_diffrn_reflns_limit_l_max 22
_diffrn_reflns_limit_l_min -22
_diffrn_reflns_number 13155
_diffrn_reflns_theta_full 27.50
_diffrn_reflns_theta_max 27.50
_diffrn_reflns_theta_min 1.68
_exptl_absorpt_coefficient_mu 1.114
_exptl_absorpt_correction_T_max 0.8967
_exptl_absorpt_correction_T_min 0.8507
_exptl_absorpt_correction_type multi-scan
_exptl_crystal_colour colorless
_exptl_crystal_density_diffrn 1.481
_exptl_crystal_density_method 'not measured'
_exptl_crystal_description block
_exptl_crystal_F_000 2112
_exptl_crystal_size_max 0.15
_exptl_crystal_size_mid 0.15
_exptl_crystal_size_min 0.10
_refine_diff_density_max 0.540
_refine_diff_density_min -0.420
_refine_diff_density_rms 0.102
_refine_ls_extinction_method none
_refine_ls_goodness_of_fit_ref 0.898
_refine_ls_hydrogen_treatment constr
_refine_ls_matrix_type full
_refine_ls_number_parameters 307
_refine_ls_number_reflns 5132
_refine_ls_number_restraints 0
_refine_ls_restrained_S_all 0.898
_refine_ls_R_factor_all 0.2299
_refine_ls_R_factor_gt 0.0701
_refine_ls_shift/su_max 0.000
_refine_ls_shift/su_mean 0.000
_refine_ls_structure_factor_coef Fsqd
_refine_ls_weighting_details 'calc w=1/[\s^2^(Fo^2^)+(0.0254P)^2^+0.0000P] where P=(Fo^2^+2Fc^2^)/3'
_refine_ls_weighting_scheme calc
_refine_ls_wR_factor_gt 0.0973
_refine_ls_wR_factor_ref 0.1385
_reflns_number_gt 1842
_reflns_number_total 5132
_reflns_threshold_expression >2sigma(I)
_cod_data_source_file cg901227h_si_002.cif
_cod_data_source_block test
_cod_original_cell_volume 4574.8(14)
_cod_original_sg_symbol_H-M C2/c
_cod_database_code 4502450

loop_
_symmetry_equiv_pos_as_xyz
'x, y, z'
'-x, y, -z+1/2'
'x+1/2, y+1/2, z'
'-x+1/2, y+1/2, -z+1/2'
'-x, -y, -z'
'x, -y, z-1/2'
'-x+1/2, -y+1/2, -z'
'x+1/2, -y+1/2, z-1/2'

loop_
_atom_site_label
_atom_site_type_symbol
_atom_site_fract_x
_atom_site_fract_y
_atom_site_fract_z
_atom_site_U_iso_or_equiv
_atom_site_adp_type
_atom_site_occupancy
_atom_site_symmetry_multiplicity
_atom_site_calc_flag
_atom_site_refinement_flags
Zn Zn 0.10352(3) 0.82875(7) 0.05852(4) 0.0328(2) Uani 1 1 d .
O1 O 0.10228(17) 0.8624(4) -0.0517(2) 0.0447(13) Uani 1 1 d .
O2 O 0.07596(17) 0.6624(4) -0.0686(2) 0.0467(12) Uani 1 1 d .
O3 O 0.10113(17) 0.9973(4) -0.4033(3) 0.0451(13) Uani 1 1 d .
O4 O 0.14145(19) 1.0723(4) -0.2775(3) 0.0558(14) Uani 1 1 d .
C2 C 0.0844(2) 0.7657(6) -0.1813(4) 0.0316(16) Uani 1 1 d .
C8 C 0.1010(2) 0.8728(6) -0.2124(4) 0.0340(17) Uani 1 1 d .
H2A H 0.1151 0.9414 -0.1785 0.041 Uiso 1 1 calc R
C6 C 0.0966(2) 0.8777(6) -0.2927(4) 0.0301(16) Uani 1 1 d .
C5 C 0.0741(3) 0.7740(6) -0.3434(4) 0.0426(19) Uani 1 1 d .
H5A H 0.0688 0.7773 -0.3983 0.051 Uiso 1 1 calc R
C4 C 0.0596(3) 0.6670(7) -0.3120(4) 0.0498(19) Uani 1 1 d .
H4A H 0.0463 0.5971 -0.3450 0.060 Uiso 1 1 calc R
C3 C 0.0651(2) 0.6643(6) -0.2321(4) 0.0405(17) Uani 1 1 d .
H3A H 0.0554 0.5918 -0.2116 0.049 Uiso 1 1 calc R
C1 C 0.0879(2) 0.7603(7) -0.0950(4) 0.0374(18) Uani 1 1 d .
C7 C 0.1141(3) 0.9904(7) -0.3263(4) 0.0350(17) Uani 1 1 d .
C9 C -0.0078(3) 0.8383(7) 0.0707(3) 0.0354(16) Uani 1 1 d .
H9A H -0.0060 0.9249 0.0770 0.042 Uiso 1 1 calc R
C10 C 0.0129(3) 0.6484(6) 0.0554(4) 0.0378(18) Uani 1 1 d .
H10A H 0.0322 0.5788 0.0489 0.045 Uiso 1 1 calc R
C11 C -0.0375(3) 0.6448(6) 0.0597(4) 0.0408(18) Uani 1 1 d .
H11A H -0.0589 0.5741 0.0570 0.049 Uiso 1 1 calc R
C12 C -0.1015(3) 0.8197(7) 0.0755(5) 0.062(2) Uani 1 1 d .
H12A H -0.1189 0.8782 0.0312 0.074 Uiso 1 1 calc R
H12B H -0.0918 0.8650 0.1265 0.074 Uiso 1 1 calc R
C13 C -0.1418(3) 0.7158(6) 0.0720(5) 0.0381(18) Uani 1 1 d .
C21 C -0.1821(3) 0.6786(7) -0.0021(4) 0.0395(17) Uani 1 1 d .
C19 C -0.2184(3) 0.5800(7) -0.0043(4) 0.0405(18) Uani 1 1 d .
C17 C -0.2155(3) 0.5238(6) 0.0681(5) 0.0438(19) Uani 1 1 d .
C16 C -0.1754(3) 0.5611(7) 0.1386(5) 0.051(2) Uani 1 1 d .
H16A H -0.1730 0.5217 0.1866 0.061 Uiso 1 1 calc R
C14 C -0.1374(3) 0.6548(7) 0.1435(4) 0.047(2) Uani 1 1 d .
C15 C -0.0915(3) 0.6829(8) 0.2244(4) 0.079(3) Uani 1 1 d .
H15A H -0.0960 0.6321 0.2662 0.119 Uiso 1 1 calc R
H15B H -0.0927 0.7699 0.2375 0.119 Uiso 1 1 calc R
H15C H -0.0566 0.6645 0.2209 0.119 Uiso 1 1 calc R
C22 C -0.1855(3) 0.7392(7) -0.0822(4) 0.071(2) Uani 1 1 d .
H22A H -0.1585 0.8048 -0.0707 0.107 Uiso 1 1 calc R
H22B H -0.2217 0.7736 -0.1100 0.107 Uiso 1 1 calc R
H22C H -0.1783 0.6770 -0.1162 0.107 Uiso 1 1 calc R
C18 C -0.2541(3) 0.4178(7) 0.0700(5) 0.095(3) Uani 1 1 d .
H18A H -0.2454 0.3920 0.1255 0.142 Uiso 1 1 calc R
H18B H -0.2496 0.3482 0.0388 0.142 Uiso 1 1 calc R
H18C H -0.2917 0.4466 0.0470 0.142 Uiso 1 1 calc R
C20 C -0.2575(3) 0.5303(7) -0.0862(4) 0.057(2) Uani 1 1 d .
H20A H -0.2898 0.4932 -0.0807 0.068 Uiso 1 1 calc R
H20B H -0.2698 0.5982 -0.1254 0.068 Uiso 1 1 calc R
C23 C -0.1812(3) 0.3754(6) -0.0698(4) 0.046(2) Uani 1 1 d .
H23A H -0.1613 0.3916 -0.0148 0.055 Uiso 1 1 calc R
C24 C -0.2058(3) 0.2983(7) -0.1900(4) 0.051(2) Uani 1 1 d .
H24A H -0.2068 0.2502 -0.2343 0.062 Uiso 1 1 calc R
C25 C -0.2435(3) 0.3876(7) -0.1914(4) 0.054(2) Uani 1 1 d .
H25A H -0.2742 0.4119 -0.2366 0.065 Uiso 1 1 calc R
N2 N -0.0507(2) 0.7678(5) 0.0690(3) 0.0394(15) Uani 1 1 d .
N1 N 0.0315(2) 0.7688(5) 0.0621(3) 0.0331(14) Uani 1 1 d .
N3 N -0.16646(19) 0.2909(5) -0.1128(3) 0.0343(14) Uani 1 1 d .
N4 N -0.2279(2) 0.4342(5) -0.1151(4) 0.0452(16) Uani 1 1 d .

loop_
_atom_site_aniso_label
_atom_site_aniso_U_11
_atom_site_aniso_U_22
_atom_site_aniso_U_33
_atom_site_aniso_U_23
_atom_site_aniso_U_13
_atom_site_aniso_U_12
Zn 0.0351(5) 0.0346(5) 0.0329(4) -0.0013(4) 0.0177(3) -0.0043(4)
O1 0.063(3) 0.042(3) 0.033(3) -0.008(2) 0.023(2) -0.010(2)
O2 0.057(3) 0.049(3) 0.038(3) 0.009(3) 0.022(2) -0.007(3)
O3 0.065(3) 0.043(3) 0.035(3) 0.011(2) 0.028(3) 0.008(2)
O4 0.063(4) 0.049(4) 0.056(3) -0.001(3) 0.022(3) -0.020(3)
C2 0.034(4) 0.035(4) 0.028(4) -0.006(3) 0.014(3) -0.003(3)
C8 0.036(4) 0.035(5) 0.033(4) 0.003(3) 0.016(3) 0.002(3)
C6 0.031(4) 0.030(4) 0.032(4) 0.004(3) 0.015(3) 0.003(3)
C5 0.050(5) 0.047(5) 0.033(4) 0.003(4) 0.020(4) -0.003(4)
C4 0.073(5) 0.042(5) 0.039(4) -0.016(4) 0.027(4) -0.019(4)
C3 0.061(5) 0.034(4) 0.028(4) -0.001(4) 0.020(4) -0.010(4)
C1 0.028(4) 0.050(5) 0.035(5) 0.002(4) 0.013(3) -0.002(4)
C7 0.028(4) 0.040(5) 0.043(5) 0.008(4) 0.020(4) 0.011(3)
C9 0.038(4) 0.027(4) 0.041(4) -0.003(4) 0.015(3) -0.006(4)
C10 0.036(4) 0.025(5) 0.055(5) -0.007(3) 0.019(4) -0.006(3)
C11 0.029(4) 0.034(5) 0.064(5) -0.008(4) 0.023(4) -0.009(3)
C12 0.044(5) 0.038(5) 0.118(7) -0.013(5) 0.047(5) -0.009(4)
C13 0.037(4) 0.028(5) 0.057(5) -0.003(4) 0.027(4) 0.005(3)
C21 0.041(4) 0.034(5) 0.050(5) 0.003(4) 0.026(4) 0.017(4)
C19 0.021(4) 0.045(5) 0.053(5) -0.016(4) 0.010(4) 0.003(3)
C17 0.032(5) 0.041(5) 0.066(6) -0.007(4) 0.028(4) -0.004(4)
C16 0.059(6) 0.059(6) 0.054(5) 0.007(4) 0.043(5) 0.009(5)
C14 0.033(4) 0.057(6) 0.049(5) -0.022(5) 0.013(4) 0.008(4)
C15 0.059(5) 0.101(7) 0.069(6) -0.033(6) 0.015(5) 0.002(5)
C22 0.077(6) 0.073(6) 0.076(6) 0.023(5) 0.044(5) 0.018(5)
C18 0.073(6) 0.077(7) 0.149(9) -0.006(6) 0.060(6) -0.039(5)
C20 0.036(5) 0.067(6) 0.062(5) -0.026(4) 0.014(4) 0.013(4)
C23 0.041(5) 0.048(5) 0.045(5) 0.000(4) 0.011(4) 0.008(4)
C24 0.050(5) 0.075(6) 0.025(4) -0.002(4) 0.010(4) 0.015(4)
C25 0.036(5) 0.073(6) 0.041(5) 0.000(4) 0.000(4) 0.021(4)
N2 0.039(4) 0.026(4) 0.061(4) -0.010(3) 0.027(3) -0.010(3)
N1 0.032(3) 0.030(4) 0.041(3) -0.003(3) 0.019(3) -0.009(3)
N3 0.028(3) 0.042(4) 0.035(3) -0.009(3) 0.015(3) -0.003(3)
N4 0.030(4) 0.054(4) 0.048(4) -0.016(3) 0.011(3) 0.006(3)

loop_
_atom_type_symbol
_atom_type_description
_atom_type_scat_dispersion_real
_atom_type_scat_dispersion_imag
_atom_type_scat_source
C C 0.0033 0.0016 'International Tables Vol C Tables 4.2.6.8 and 6.1.1.4'
H H 0.0000 0.0000 'International Tables Vol C Tables 4.2.6.8 and 6.1.1.4'
N N 0.0061 0.0033 'International Tables Vol C Tables 4.2.6.8 and 6.1.1.4'
O O 0.0106 0.0060 'International Tables Vol C Tables 4.2.6.8 and 6.1.1.4'
Zn Zn 0.2839 1.4301 'International Tables Vol C Tables 4.2.6.8 and 6.1.1.4'

loop_
_geom_angle_atom_site_label_1
_geom_angle_atom_site_label_2
_geom_angle_atom_site_label_3
_geom_angle
_geom_angle_site_symmetry_1
_geom_angle_site_symmetry_3
O1 Zn O3 100.18(18) . 6_576
O1 Zn N1 115.22(18) . .
O3 Zn N1 97.75(19) 6_576 .
O1 Zn N3 106.84(19) . 5_565
O3 Zn N3 123.7(2) 6_576 5_565
N1 Zn N3 112.9(2) . 5_565
C1 O1 Zn 108.8(4) . .
C7 O3 Zn 112.8(4) . 6_575
C3 C2 C8 118.2(6) . .
C3 C2 C1 120.2(6) . .
C8 C2 C1 121.6(6) . .
C6 C8 C2 121.1(6) . .
C8 C6 C5 118.5(6) . .
C8 C6 C7 121.5(6) . .
C5 C6 C7 119.9(6) . .
C4 C5 C6 120.3(6) . .
C3 C4 C5 119.8(7) . .
C4 C3 C2 121.9(6) . .
O2 C1 O1 123.0(6) . .
O2 C1 C2 119.6(7) . .
O1 C1 C2 117.4(6) . .
O4 C7 O3 123.4(6) . .
O4 C7 C6 118.2(6) . .
O3 C7 C6 118.4(7) . .
N1 C9 N2 111.3(6) . .
C11 C10 N1 110.2(6) . .
C10 C11 N2 106.0(5) . .
N2 C12 C13 110.7(6) . .
C21 C13 C14 119.8(6) . .
C21 C13 C12 120.8(7) . .
C14 C13 C12 119.4(7) . .
C13 C21 C19 120.0(6) . .
C13 C21 C22 120.7(7) . .
C19 C21 C22 119.3(7) . .
C17 C19 C21 119.8(6) . .
C17 C19 C20 120.8(7) . .
C21 C19 C20 119.4(7) . .
C16 C17 C19 118.4(7) . .
C16 C17 C18 119.1(7) . .
C19 C17 C18 122.4(7) . .
C17 C16 C14 123.8(7) . .
C16 C14 C13 118.1(6) . .
C16 C14 C15 119.7(8) . .
C13 C14 C15 122.2(7) . .
N4 C20 C19 108.6(5) . .
N3 C23 N4 111.9(6) . .
N3 C24 C25 108.9(6) . .
N4 C25 C24 107.3(6) . .
C9 N2 C11 106.7(5) . .
C9 N2 C12 123.7(6) . .
C11 N2 C12 129.5(5) . .
C9 N1 C10 105.8(5) . .
C9 N1 Zn 127.1(5) . .
C10 N1 Zn 127.1(4) . .
C23 N3 C24 105.2(6) . .
C23 N3 Zn 121.2(5) . 5_565
C24 N3 Zn 133.1(5) . 5_565
C23 N4 C25 106.7(6) . .
C23 N4 C20 126.5(6) . .
C25 N4 C20 126.8(6) . .

loop_
_geom_bond_atom_site_label_1
_geom_bond_atom_site_label_2
_geom_bond_distance
_geom_bond_site_symmetry_2
Zn O1 1.974(4) .
Zn O3 1.985(4) 6_576
Zn N1 2.015(5) .
Zn N3 2.015(5) 5_565
O1 C1 1.302(7) .
O2 C1 1.232(7) .
O3 C7 1.277(7) .
O3 Zn 1.985(4) 6_575
O4 C7 1.245(7) .
C2 C3 1.375(8) .
C2 C8 1.407(7) .
C2 C1 1.498(8) .
C8 C6 1.384(7) .
C6 C5 1.405(8) .
C6 C7 1.489(8) .
C5 C4 1.385(8) .
C4 C3 1.367(7) .
C9 N1 1.323(7) .
C9 N2 1.343(7) .
C10 C11 1.351(7) .
C10 N1 1.361(7) .
C11 N2 1.382(7) .
C12 N2 1.485(7) .
C12 C13 1.515(8) .
C13 C21 1.392(8) .
C13 C14 1.390(9) .
C21 C19 1.409(9) .
C21 C22 1.531(8) .
C19 C17 1.393(9) .
C19 C20 1.518(8) .
C17 C16 1.349(9) .
C17 C18 1.526(8) .
C16 C14 1.388(9) .
C14 C15 1.508(9) .
C20 N4 1.489(7) .
C23 N3 1.329(7) .
C23 N4 1.336(7) .
C24 N3 1.365(7) .
C24 C25 1.364(8) .
C25 N4 1.350(7) .
N3 Zn 2.015(5) 5_565
